data_1550246
loop_
_publ_author_name
'Karri, Ramesh'
'Chalana, Ashish'
'Das, Ranajit'
'Rai, Rakesh Kumar'
'Roy, Gouriprasanna'

_publ_section_title
;
 Cytoprotective effects of imidazole-based [S<sub>1</sub>] and
 [S<sub>2</sub>]-donor ligands against mercury toxicity: a bioinorganic
 approach.
;
_journal_issue 1
_journal_name_full 'Metallomics : integrated biometal science'
_journal_page_first 213
_journal_page_last 225
_journal_paper_doi 10.1039/c8mt00237a
_journal_volume 11
_journal_year 2019
_chemical_formula_moiety 'C18 H24 Br4 Hg2 N8 S4'
_chemical_formula_sum 'C18 H24 Br4 Hg2 N8 S4'
_chemical_formula_weight 1201.47
_space_group_crystal_system monoclinic
_space_group_IT_number 12
_space_group_name_Hall '-C 2y'
_space_group_name_H-M_alt 'C 1 2/m 1'
_symmetry_space_group_name_Hall '-C 2y'
_symmetry_space_group_name_H-M 'C 1 2/m 1'
_atom_sites_solution_hydrogens geom
_audit_creation_method SHELXL-2016/6
_audit_update_record
;
2018-07-23 deposited with the CCDC.
2018-11-12 downloaded from the CCDC.
;
_cell_angle_alpha 90
_cell_angle_beta 125.868(2)
_cell_angle_gamma 90
_cell_formula_units_Z 2
_cell_length_a 17.7977(16)
_cell_length_b 12.2950(11)
_cell_length_c 10.8212(10)
_cell_measurement_reflns_used 3921
_cell_measurement_temperature 298(2)
_cell_measurement_theta_max 23.71
_cell_measurement_theta_min 2.32
_cell_volume 1918.9(3)
_computing_cell_refinement 'Bruker SAINT'
_computing_data_collection 'Bruker APEX2'
_computing_data_reduction 'Bruker SAINT'
_computing_molecular_graphics 'Bruker SHELXTL'
_computing_publication_material 'Bruker SHELXTL'
_computing_structure_refinement 'SHELXL-2014/7 (Sheldrick, 2014)'
_computing_structure_solution 'SHELXS-97 (Sheldrick 2008)'
_diffrn_ambient_temperature 298(2)
_diffrn_detector_area_resol_mean '\f and \w scans'
_diffrn_measured_fraction_theta_full 0.999
_diffrn_measured_fraction_theta_max 1.000
_diffrn_measurement_device_type X-ray
_diffrn_measurement_method 'Bruker PHOTON100 CMOS'
_diffrn_radiation_type MoK\a
_diffrn_radiation_wavelength 0.71073
_diffrn_reflns_av_R_equivalents 0.0682
_diffrn_reflns_av_unetI/netI 0.0376
_diffrn_reflns_Laue_measured_fraction_full 0.999
_diffrn_reflns_Laue_measured_fraction_max 1.000
_diffrn_reflns_limit_h_max 22
_diffrn_reflns_limit_h_min -22
_diffrn_reflns_limit_k_max 15
_diffrn_reflns_limit_k_min -15
_diffrn_reflns_limit_l_max 13
_diffrn_reflns_limit_l_min -13
_diffrn_reflns_number 15576
_diffrn_reflns_point_group_measured_fraction_full 0.999
_diffrn_reflns_point_group_measured_fraction_max 1.000
_diffrn_reflns_theta_full 25.242
_diffrn_reflns_theta_max 26.367
_diffrn_reflns_theta_min 2.323
_exptl_absorpt_coefficient_mu 12.393
_exptl_absorpt_correction_T_max 0.155
_exptl_absorpt_correction_T_min 0.037
_exptl_absorpt_correction_type multi-scan
_exptl_absorpt_process_details SADABS
_exptl_crystal_colour colourless
_exptl_crystal_density_diffrn 2.079
_exptl_crystal_description Diamond
_exptl_crystal_F_000 1104.0
_exptl_crystal_size_max 0.232
_exptl_crystal_size_mid 0.123
_exptl_crystal_size_min 0.076
_refine_diff_density_max 1.227
_refine_diff_density_min -0.507
_refine_diff_density_rms 0.125
_refine_ls_extinction_method none
_refine_ls_goodness_of_fit_ref 0.757
_refine_ls_hydrogen_treatment constr
_refine_ls_matrix_type full
_refine_ls_number_parameters 88
_refine_ls_number_reflns 2065
_refine_ls_number_restraints 0
_refine_ls_restrained_S_all 0.757
_refine_ls_R_factor_all 0.0573
_refine_ls_R_factor_gt 0.0354
_refine_ls_shift/su_max 0.005
_refine_ls_shift/su_mean 0.001
_refine_ls_structure_factor_coef Fsqd
_refine_ls_weighting_details 'w=1/[\s^2^(Fo^2^)+(0.0918P)^2^+8.2803P] where P=(Fo^2^+2Fc^2^)/3'
_refine_ls_weighting_scheme calc
_refine_ls_wR_factor_gt 0.0938
_refine_ls_wR_factor_ref 0.1099
_reflns_Friedel_coverage 0.000
_reflns_number_gt 1545
_reflns_number_total 2065
_reflns_threshold_expression 'I > 2\s(I)'
_cod_data_source_file c8mt00237a4.cif
_cod_data_source_block '[(L2)2Hg2Br4]'
_cod_depositor_comments
;
The following automatic conversions were performed:

'_exptl_absorpt_correction_type' value 'Multi-Scan' changed to
'multi-scan' according to
/home/data/users/saulius/crontab/automatic-downloads/rss-feeds/RSC/lib/dictionaries/cif_core.dic
dictionary named 'cif_core.dic' version 2.4.2 from 2011-04-26.

Automatic conversion script
Id: cif_fix_values 4973 2017-02-22 13:04:09Z antanas 

 Adding full bibliography for 1550243--1550249.cif.
;
_cod_database_code 1550246
_shelx_shelxl_version_number 2016/6
_shelx_space_group_comment
;
The symmetry employed for this shelxl refinement is uniquely defined
by the following loop, which should always be used as a source of
symmetry information in preference to the above space-group names.
They are only intended as comments.
;
_shelx_estimated_absorpt_t_min 0.070
_shelx_estimated_absorpt_t_max 0.257

loop_
_space_group_symop_operation_xyz
'x, y, z'
'-x, y, -z'
'x+1/2, y+1/2, z'
'-x+1/2, y+1/2, -z'
'-x, -y, -z'
'x, -y, z'
'-x+1/2, -y+1/2, -z'
'x+1/2, -y+1/2, z'

loop_
_atom_site_label
_atom_site_type_symbol
_atom_site_fract_x
_atom_site_fract_y
_atom_site_fract_z
_atom_site_U_iso_or_equiv
_atom_site_adp_type
_atom_site_occupancy
_atom_site_site_symmetry_order
_atom_site_calc_flag
_atom_site_refinement_flags_posn
_atom_site_refinement_flags_adp
_atom_site_refinement_flags_occupancy
Hg1 Hg 0.53735(3) 0.500000 0.21925(5) 0.06088(19) Uani 1 2 d S T P
Br1 Br 0.65828(7) 0.500000 0.53230(11) 0.0544(3) Uani 1 2 d S T P
Br2 Br 0.66210(8) 0.500000 0.16323(12) 0.0649(3) Uani 1 2 d S T P
S1 S 0.45443(13) 0.32243(16) 0.1653(2) 0.0590(5) Uani 1 1 d . . .
N1 N 0.6080(4) 0.1940(5) 0.3445(7) 0.0529(14) Uani 1 1 d . . .
N2 N 0.5513(4) 0.2496(5) 0.4623(7) 0.0577(15) Uani 1 1 d . . .
C4 C 0.5392(5) 0.2544(5) 0.3264(8) 0.0488(15) Uani 1 1 d . . .
C5 C 0.500000 0.3157(8) 0.500000 0.059(3) Uani 1 2 d S T P
H5A H 0.542800 0.362105 0.585982 0.070 Uiso 0.5 1 calc R U P
H5B H 0.457200 0.362105 0.414019 0.070 Uiso 0.5 1 calc R U P
C3 C 0.6282(6) 0.1869(6) 0.5625(10) 0.065(2) Uani 1 1 d . . .
H3 H 0.652153 0.171464 0.663392 0.078 Uiso 1 1 calc R U .
C2 C 0.6614(5) 0.1527(7) 0.4865(9) 0.065(2) Uani 1 1 d . . .
H2 H 0.712741 0.108021 0.524959 0.078 Uiso 1 1 calc R U .
C1 C 0.6207(7) 0.1759(8) 0.2236(10) 0.076(2) Uani 1 1 d . . .
H1A H 0.577575 0.121758 0.154054 0.114 Uiso 1 1 calc R U .
H1B H 0.682874 0.151326 0.268257 0.114 Uiso 1 1 calc R U .
H1C H 0.610077 0.242640 0.169656 0.114 Uiso 1 1 calc R U .

loop_
_atom_site_aniso_label
_atom_site_aniso_U_11
_atom_site_aniso_U_22
_atom_site_aniso_U_33
_atom_site_aniso_U_23
_atom_site_aniso_U_13
_atom_site_aniso_U_12
Hg1 0.0681(3) 0.0523(3) 0.0598(3) 0.000 0.0361(2) 0.000
Br1 0.0494(5) 0.0623(6) 0.0528(6) 0.000 0.0307(5) 0.000
Br2 0.0632(6) 0.0798(8) 0.0526(6) 0.000 0.0344(5) 0.000
S1 0.0491(9) 0.0541(10) 0.0587(11) 0.0003(8) 0.0232(8) 0.0006(8)
N1 0.053(3) 0.056(3) 0.052(3) 0.000(3) 0.033(3) 0.008(3)
N2 0.066(4) 0.051(3) 0.067(4) 0.003(3) 0.045(3) 0.003(3)
C4 0.053(4) 0.040(3) 0.055(4) 0.000(3) 0.032(3) -0.001(3)
C5 0.076(7) 0.045(5) 0.080(7) 0.000 0.060(6) 0.000
C3 0.073(5) 0.056(4) 0.062(5) 0.018(4) 0.037(4) 0.015(4)
C2 0.063(5) 0.063(5) 0.067(5) 0.009(4) 0.038(4) 0.012(4)
C1 0.089(6) 0.085(6) 0.071(5) 0.003(5) 0.056(5) 0.022(5)

loop_
_atom_type_symbol
_atom_type_description
_atom_type_scat_dispersion_real
_atom_type_scat_dispersion_imag
_atom_type_scat_source
C C 0.0033 0.0016 'International Tables Vol C Tables 4.2.6.8 and 6.1.1.4'
H H 0.0000 0.0000 'International Tables Vol C Tables 4.2.6.8 and 6.1.1.4'
Br Br -0.2901 2.4595 'International Tables Vol C Tables 4.2.6.8 and 6.1.1.4'
Hg Hg -2.3894 9.2266 'International Tables Vol C Tables 4.2.6.8 and 6.1.1.4'
N N 0.0061 0.0033 'International Tables Vol C Tables 4.2.6.8 and 6.1.1.4'
S S 0.1246 0.1234 'International Tables Vol C Tables 4.2.6.8 and 6.1.1.4'

loop_
_geom_angle_atom_site_label_1
_geom_angle_atom_site_label_2
_geom_angle_atom_site_label_3
_geom_angle
_geom_angle_site_symmetry_1
_geom_angle_site_symmetry_3
S1 Hg1 S1 121.26(9) . 6_565
S1 Hg1 Br2 114.16(5) . .
S1 Hg1 Br2 114.16(5) 6_565 .
S1 Hg1 Br1 102.47(5) . .
S1 Hg1 Br1 102.47(5) 6_565 .
Br2 Hg1 Br1 97.31(3) . .
C4 S1 Hg1 98.1(2) . .
C4 N1 C2 110.4(6) . .
C4 N1 C1 123.8(6) . .
C2 N1 C1 125.8(6) . .
C4 N2 C3 109.3(6) . .
C4 N2 C5 123.7(6) . .
C3 N2 C5 126.2(6) . .
N1 C4 N2 105.4(6) . .
N1 C4 S1 127.0(5) . .
N2 C4 S1 127.6(5) . .
N2 C5 N2 111.7(8) 2_656 .
N2 C5 H5A 109.3 2_656 .
N2 C5 H5A 109.3 . .
N2 C5 H5B 109.3 2_656 .
N2 C5 H5B 109.3 . .
H5A C5 H5B 107.9 . .
C2 C3 N2 106.6(7) . .
C2 C3 H3 126.7 . .
N2 C3 H3 126.7 . .
C3 C2 N1 108.3(7) . .
C3 C2 H2 125.8 . .
N1 C2 H2 125.8 . .
N1 C1 H1A 109.5 . .
N1 C1 H1B 109.5 . .
H1A C1 H1B 109.5 . .
N1 C1 H1C 109.5 . .
H1A C1 H1C 109.5 . .
H1B C1 H1C 109.5 . .

loop_
_geom_bond_atom_site_label_1
_geom_bond_atom_site_label_2
_geom_bond_distance
_geom_bond_site_symmetry_2
Hg1 S1 2.5051(19) .
Hg1 S1 2.5051(19) 6_565
Hg1 Br2 2.6219(12) .
Hg1 Br1 2.7503(11) .
S1 C4 1.712(7) .
N1 C4 1.344(8) .
N1 C2 1.346(9) .
N1 C1 1.469(9) .
N2 C4 1.357(8) .
N2 C3 1.380(10) .
N2 C5 1.448(8) .
C5 H5A 0.9700 .
C5 H5B 0.9700 .
C3 C2 1.330(11) .
C3 H3 0.9300 .
C2 H2 0.9300 .
C1 H1A 0.9600 .
C1 H1B 0.9600 .
C1 H1C 0.9600 .
